data_7249421
loop_
_publ_author_name
'Islam, Md Faizul'
'Wijesekera, Gamage Isuri P.'
'Sindt, Ammon J.'
'Smith, Mark D.'
'Shimizu, Linda S.'

_publ_section_title
;
 Examination of photoinduced radicals in two crystal forms of
 triphenylamine bis-urea macrocycles
;
_journal_issue 42
_journal_name_full CrystEngComm
_journal_page_first 6025
_journal_page_last 6033
_journal_paper_doi 10.1039/D4CE00839A
_journal_volume 26
_journal_year 2024
_chemical_formula_moiety 'C42 H38 N6 O2, 0.451(C4 H10 O2)'
_chemical_formula_sum 'C43.81 H42.51 N6 O2.9'
_chemical_formula_weight 699.40
_space_group_crystal_system monoclinic
_space_group_IT_number 14
_space_group_name_Hall '-P 2ybc'
_space_group_name_H-M_alt 'P 1 21/c 1'
_atom_sites_solution_hydrogens mixed
_atom_sites_solution_primary dual
_atom_sites_solution_secondary difmap
_audit_creation_date 2023-05-04
_audit_creation_method
;
Olex2 1.5
(compiled 2023.03.06 svn.rbb2c1857 for OlexSys, GUI svn.r6748)
;
_audit_update_record
;
2024-03-31 deposited with the CCDC.	2024-10-02 downloaded from the CCDC.
;
_cell_angle_alpha 90
_cell_angle_beta 104.800(2)
_cell_angle_gamma 90
_cell_formula_units_Z 2
_cell_length_a 15.7922(12)
_cell_length_b 4.7118(4)
_cell_length_c 26.096(2)
_cell_measurement_reflns_used 3214
_cell_measurement_temperature 301(2)
_cell_measurement_theta_max 24.724
_cell_measurement_theta_min 2.342
_cell_volume 1877.4(3)
_computing_cell_refinement 'SAINT V8.40B (Bruker, 2016)'
_computing_data_collection 'Bruker APEX3 v2019.1-0 (Bruker, 2019)'
_computing_data_reduction 'SAINT V8.40B (Bruker, 2016)'
_computing_molecular_graphics 'Olex2 1.5 (Dolomanov et al., 2009)'
_computing_publication_material 'Olex2 1.5 (Dolomanov et al., 2009)'
_computing_structure_refinement 'XL  (Sheldrick, 2008)'
_computing_structure_solution 'XT (Sheldrick, 2015)'
_diffrn_ambient_temperature 301(2)
_diffrn_detector PHOTON-II
_diffrn_detector_area_resol_mean 7.39
_diffrn_detector_type 'area detector'
_diffrn_measured_fraction_theta_full 0.996
_diffrn_measured_fraction_theta_max 0.996
_diffrn_measurement_device 'three-circle diffractometer'
_diffrn_measurement_device_type 'Bruker D8 QUEST'
_diffrn_measurement_method '\w and \f scans'
_diffrn_radiation_monochromator 'mirror optics'
_diffrn_radiation_probe x-ray
_diffrn_radiation_type MoK\a
_diffrn_radiation_wavelength 0.71073
_diffrn_reflns_av_R_equivalents 0.0900
_diffrn_reflns_av_unetI/netI 0.0479
_diffrn_reflns_Laue_measured_fraction_full 0.996
_diffrn_reflns_Laue_measured_fraction_max 0.996
_diffrn_reflns_limit_h_max 17
_diffrn_reflns_limit_h_min -17
_diffrn_reflns_limit_k_max 5
_diffrn_reflns_limit_k_min -5
_diffrn_reflns_limit_l_max 28
_diffrn_reflns_limit_l_min -28
_diffrn_reflns_number 22436
_diffrn_reflns_point_group_measured_fraction_full 0.996
_diffrn_reflns_point_group_measured_fraction_max 0.996
_diffrn_reflns_theta_full 23.256
_diffrn_reflns_theta_max 23.256
_diffrn_reflns_theta_min 2.342
_diffrn_source 'microfocus sealed X-ray tube'
_diffrn_source_current 1.0
_diffrn_source_power 0.05
_diffrn_source_type 'Incoatec I\ms'
_diffrn_source_voltage 50.0
_diffrn_standards_number 0
_exptl_absorpt_coefficient_mu 0.079
_exptl_absorpt_correction_T_max 0.4899
_exptl_absorpt_correction_T_min 0.4501
_exptl_absorpt_correction_type multi-scan
_exptl_absorpt_process_details
;
SADABS-2016/2 (Bruker,2016/2) was used for absorption correction.
wR2(int) was 0.0971 before and 0.0607 after correction.
The Ratio of minimum to maximum transmission is 0.9188.
The \l/2 correction factor is Not present.
;
_exptl_crystal_colour colourless
_exptl_crystal_colour_primary colourless
_exptl_crystal_density_diffrn 1.237
_exptl_crystal_description needle
_exptl_crystal_F_000 741
_exptl_crystal_size_max 0.12
_exptl_crystal_size_mid 0.06
_exptl_crystal_size_min 0.03
_refine_diff_density_max 0.705
_refine_diff_density_min -0.249
_refine_diff_density_rms 0.055
_refine_ls_extinction_coef 0.029(5)
_refine_ls_extinction_expression Fc^*^=kFc[1+0.001xFc^2^\l^3^/sin(2\q)]^-1/4^
_refine_ls_extinction_method 'SHELXL-2018/3 (Sheldrick 2018)'
_refine_ls_goodness_of_fit_ref 1.054
_refine_ls_hydrogen_treatment mixed
_refine_ls_matrix_type full
_refine_ls_number_parameters 256
_refine_ls_number_reflns 2697
_refine_ls_number_restraints 12
_refine_ls_restrained_S_all 1.057
_refine_ls_R_factor_all 0.1235
_refine_ls_R_factor_gt 0.0834
_refine_ls_shift/su_max 0.000
_refine_ls_shift/su_mean 0.000
_refine_ls_structure_factor_coef Fsqd
_refine_ls_weighting_details 'w=1/[\s^2^(Fo^2^)+(0.1086P)^2^+1.4389P] where P=(Fo^2^+2Fc^2^)/3'
_refine_ls_weighting_scheme calc
_refine_ls_wR_factor_gt 0.2040
_refine_ls_wR_factor_ref 0.2310
_reflns_Friedel_coverage 0.000
_reflns_number_gt 1750
_reflns_number_total 2697
_reflns_threshold_expression 'I > 2\s(I)'
_cod_data_source_file d4ce00839a2.cif
_cod_data_source_block tpah_dme
_cod_depositor_comments
;
The following automatic conversions were performed:

data item '_diffrn_radiation_probe' value 'X-ray' was changed to
'x-ray' in accordance with the
/home/data/users/saulius/crontab/automatic-downloads/rss-feeds/RSC/lib/dictionaries/cif_core.dic
dictionary named 'cif_core.dic' version 2.4.2 last updated on
2011-04-26.

Automatic conversion script
Id: cif_fix_values 8170 2020-07-09 18:12:32Z antanas 

 Adding full bibliography for 7249420--7249422.cif.
;
_cod_original_formula_sum 'C43.81 H42.51 N6 O2.90'
_cod_database_code 7249421
_shelx_shelxl_version_number 2018/3
_shelx_space_group_comment
;
The symmetry employed for this shelxl refinement is uniquely defined
by the following loop, which should always be used as a source of
symmetry information in preference to the above space-group names.
They are only intended as comments.
;
_shelx_estimated_absorpt_t_max 0.998
_shelx_estimated_absorpt_t_min 0.991
_olex2_refinement_description
;
1. Fixed Uiso
 At 1.2 times of:
  All C(H) groups, All C(H,H) groups
 At 1.5 times of:
  All C(H,H,H) groups
2. Restrained distances
 O2S-C4S = O2S-C3S = O1S-C2S = O1S-C1S
 1.45 with sigma of 0.015
 C3S-C2S
 1.54 with sigma of 0.015
 O2S-C2S = O1S-C3S = C4S-C3S = C2S-C1S
 2.36 with sigma of 0.02
 H7-H1SB
 -2 with sigma of 0.02
3. Restrained planarity
 O1S, O2S, C1S, C2S, C3S, C4S
 with sigma of 0.1
4. Others
 Sof(O1S)=Sof(O2S)=Sof(C1S)=Sof(H1SA)=Sof(H1SB)=Sof(H1SC)=Sof(C2S)=Sof(H2SA)=
 Sof(H2SB)=Sof(C3S)=Sof(H3SA)=Sof(H3SB)=Sof(C4S)=Sof(H4SA)=Sof(H4SB)=Sof(H4SC)=
 FVAR(1)
 Uiso(O1S)=Uiso(O2S)=Uiso(C1S)=Uiso(C2S)=Uiso(C3S)=Uiso(C4S)=FVAR(2)
5.a Secondary CH2 refined with riding coordinates:
 C2(H2A,H2B), C21(H21A,H21B), C2S(H2SA,H2SB), C3S(H3SA,H3SB)
5.b Aromatic/amide H refined with riding coordinates:
 C4(H4), C5(H5), C7(H7), C8(H8), C10(H10), C11(H11), C12(H12), C13(H13),
 C14(H14), C16(H16), C17(H17), C19(H19), C20(H20)
5.c Idealised Me refined with riding coordinates:
 C1S(H1SA,H1SB,H1SC)
5.d Idealised Me refined as rotating group:
 C4S(H4SA,H4SB,H4SC)
;
_olex2_submission_special_instructions 'No special instructions were received'

loop_
_space_group_symop_operation_xyz
'x, y, z'
'-x, y+1/2, -z+1/2'
'-x, -y, -z'
'x, -y-1/2, z-1/2'

loop_
_atom_site_label
_atom_site_type_symbol
_atom_site_fract_x
_atom_site_fract_y
_atom_site_fract_z
_atom_site_U_iso_or_equiv
_atom_site_adp_type
_atom_site_occupancy
_atom_site_site_symmetry_order
_atom_site_calc_flag
_atom_site_refinement_flags_posn
_atom_site_refinement_flags_adp
_atom_site_refinement_flags_occupancy
_atom_site_disorder_assembly
_atom_site_disorder_group
O1 O 0.58121(19) 0.9029(6) 0.33454(12) 0.0674(9) Uani 1 1 d . . . . .
N1 N 0.5071(2) 0.4879(9) 0.31647(15) 0.0627(10) Uani 1 1 d . . . . .
H1 H 0.510(3) 0.294(11) 0.3145(16) 0.068(14) Uiso 1 1 d . . . . .
N2 N 0.6540(2) 0.4856(9) 0.35178(14) 0.0566(10) Uani 1 1 d . . . . .
H2 H 0.649(3) 0.303(10) 0.3548(16) 0.061(13) Uiso 1 1 d . . . . .
N3 N 0.8404(2) 0.6485(9) 0.60002(14) 0.0728(12) Uani 1 1 d . . . . .
C1 C 0.5810(3) 0.6412(9) 0.33432(14) 0.0490(10) Uani 1 1 d . . . . .
C2 C 0.7393(3) 0.6143(10) 0.37291(16) 0.0630(12) Uani 1 1 d . . . . .
H2A H 0.738267 0.805681 0.359052 0.076 Uiso 1 1 calc R U . . .
H2B H 0.782618 0.507641 0.360373 0.076 Uiso 1 1 calc R U . . .
C3 C 0.7675(3) 0.6269(9) 0.43237(16) 0.0539(11) Uani 1 1 d . . . . .
C4 C 0.8455(3) 0.5145(12) 0.46136(18) 0.0746(14) Uani 1 1 d . . . . .
H4 H 0.882853 0.430151 0.443437 0.090 Uiso 1 1 calc R U . . .
C5 C 0.8703(3) 0.5221(11) 0.51580(18) 0.0747(15) Uani 1 1 d . . . . .
H5 H 0.923475 0.442647 0.533842 0.090 Uiso 1 1 calc R U . . .
C6 C 0.8178(3) 0.6450(10) 0.54362(16) 0.0608(12) Uani 1 1 d . . . . .
C7 C 0.7399(3) 0.7623(11) 0.51573(18) 0.0742(14) Uani 1 1 d . . . . .
H7 H 0.703454 0.849688 0.533915 0.089 Uiso 1 1 calc DR U . . .
C8 C 0.7151(3) 0.7518(11) 0.46118(18) 0.0743(14) Uani 1 1 d . . . . .
H8 H 0.661838 0.830761 0.443253 0.089 Uiso 1 1 calc R U . . .
C9 C 0.9280(3) 0.7012(10) 0.62869(17) 0.0623(12) Uani 1 1 d . . . . .
C10 C 0.9779(4) 0.8953(12) 0.6107(3) 0.0997(19) Uani 1 1 d . . . . .
H10 H 0.954448 0.991353 0.579174 0.120 Uiso 1 1 calc R U . . .
C11 C 1.0621(4) 0.9495(16) 0.6389(4) 0.126(3) Uani 1 1 d . . . . .
H11 H 1.095337 1.081800 0.626131 0.151 Uiso 1 1 calc R U . . .
C12 C 1.0976(4) 0.813(2) 0.6851(4) 0.120(3) Uani 1 1 d . . . . .
H12 H 1.154753 0.850441 0.704155 0.144 Uiso 1 1 calc R U . . .
C13 C 1.0486(4) 0.6208(19) 0.7030(2) 0.117(3) Uani 1 1 d . . . . .
H13 H 1.072476 0.527196 0.734761 0.140 Uiso 1 1 calc R U . . .
C14 C 0.9642(3) 0.5606(14) 0.6752(2) 0.0907(17) Uani 1 1 d . . . . .
H14 H 0.931793 0.425204 0.687879 0.109 Uiso 1 1 calc R U . . .
C15 C 0.7757(3) 0.5865(10) 0.62724(16) 0.0591(11) Uani 1 1 d . . . . .
C16 C 0.7725(3) 0.7253(11) 0.67318(18) 0.0732(14) Uani 1 1 d . . . . .
H16 H 0.813352 0.866099 0.686711 0.088 Uiso 1 1 calc R U . . .
C17 C 0.7094(3) 0.6584(11) 0.69943(17) 0.0688(13) Uani 1 1 d . . . . .
H17 H 0.710197 0.751117 0.731006 0.083 Uiso 1 1 calc R U . . .
C18 C 0.6459(3) 0.4603(10) 0.68045(17) 0.0589(11) Uani 1 1 d . . . . .
C19 C 0.6488(3) 0.3250(11) 0.63435(19) 0.0821(15) Uani 1 1 d . . . . .
H19 H 0.606632 0.189060 0.620252 0.099 Uiso 1 1 calc R U . . .
C20 C 0.7128(4) 0.3852(11) 0.60824(19) 0.0852(16) Uani 1 1 d . . . . .
H20 H 0.713099 0.287620 0.577315 0.102 Uiso 1 1 calc R U . . .
C21 C 0.5776(3) 0.3898(11) 0.70868(18) 0.0704(13) Uani 1 1 d . . . . .
H21A H 0.571712 0.185188 0.709988 0.084 Uiso 1 1 calc R U . . .
H21B H 0.596374 0.458498 0.744855 0.084 Uiso 1 1 calc R U . . .
O1S O 0.491(2) 0.519(5) 0.5384(11) 0.189(9) Uiso 0.225(4) 1 d D U P A -1
O2S O 0.513(2) 1.176(5) 0.4708(11) 0.189(9) Uiso 0.225(4) 1 d D U P A -1
C1S C 0.480(3) 0.224(5) 0.5176(17) 0.189(9) Uiso 0.225(4) 1 d D U P A -1
H1SA H 0.509004 0.094337 0.544841 0.284 Uiso 0.225(4) 1 calc R U P A -1
H1SB H 0.504410 0.207352 0.487694 0.284 Uiso 0.225(4) 1 calc DR U P A -1
H1SC H 0.418492 0.178339 0.506884 0.284 Uiso 0.225(4) 1 calc R U P A -1
C2S C 0.494(2) 0.703(5) 0.4964(13) 0.189(9) Uiso 0.225(4) 1 d D U P A -1
H2SA H 0.440167 0.689421 0.468772 0.227 Uiso 0.225(4) 1 calc R U P A -1
H2SB H 0.542106 0.647966 0.481298 0.227 Uiso 0.225(4) 1 calc R U P A -1
C3S C 0.508(3) 1.002(5) 0.5158(12) 0.189(9) Uiso 0.225(4) 1 d D U P A -1
H3SA H 0.458790 1.062235 0.529393 0.227 Uiso 0.225(4) 1 calc R U P A -1
H3SB H 0.560996 1.017072 0.543962 0.227 Uiso 0.225(4) 1 calc R U P A -1
C4S C 0.525(3) 1.464(5) 0.4886(17) 0.189(9) Uiso 0.225(4) 1 d D U P A -1
H4SA H 0.544347 1.576146 0.462804 0.284 Uiso 0.225(4) 1 calc R U P A -1
H4SB H 0.569037 1.472060 0.521819 0.284 Uiso 0.225(4) 1 calc R U P A -1
H4SC H 0.471155 1.538399 0.493064 0.284 Uiso 0.225(4) 1 calc R U P A -1

loop_
_atom_site_aniso_label
_atom_site_aniso_U_11
_atom_site_aniso_U_22
_atom_site_aniso_U_33
_atom_site_aniso_U_23
_atom_site_aniso_U_13
_atom_site_aniso_U_12
O1 0.075(2) 0.0449(19) 0.076(2) 0.0007(15) 0.0075(16) -0.0060(14)
N1 0.057(2) 0.049(2) 0.079(3) -0.003(2) 0.0130(19) -0.0053(19)
N2 0.053(2) 0.049(2) 0.064(2) -0.0032(19) 0.0078(17) -0.0018(19)
N3 0.062(2) 0.101(3) 0.054(2) 0.007(2) 0.0131(19) -0.006(2)
C1 0.058(3) 0.045(2) 0.044(2) -0.0027(19) 0.0132(19) -0.009(2)
C2 0.055(3) 0.077(3) 0.059(3) -0.003(2) 0.017(2) -0.002(2)
C3 0.050(2) 0.058(3) 0.055(3) 0.002(2) 0.014(2) -0.005(2)
C4 0.060(3) 0.107(4) 0.061(3) 0.011(3) 0.023(2) 0.020(3)
C5 0.056(3) 0.111(4) 0.058(3) 0.020(3) 0.016(2) 0.022(3)
C6 0.054(3) 0.073(3) 0.053(3) 0.005(2) 0.009(2) -0.001(2)
C7 0.070(3) 0.094(4) 0.058(3) -0.018(3) 0.013(2) 0.017(3)
C8 0.062(3) 0.089(4) 0.066(3) -0.009(3) 0.005(2) 0.017(3)
C9 0.053(3) 0.066(3) 0.064(3) -0.004(2) 0.007(2) 0.005(2)
C10 0.086(4) 0.081(4) 0.118(5) 0.013(3) 0.001(4) -0.021(3)
C11 0.085(5) 0.119(6) 0.163(7) -0.022(5) 0.009(5) -0.036(4)
C12 0.059(4) 0.158(7) 0.129(6) -0.071(6) -0.002(4) 0.003(4)
C13 0.074(4) 0.180(8) 0.083(4) -0.014(4) -0.002(3) 0.039(5)
C14 0.066(3) 0.130(5) 0.071(3) 0.018(3) 0.010(3) 0.014(3)
C15 0.051(2) 0.069(3) 0.052(3) -0.003(2) 0.006(2) -0.001(2)
C16 0.054(3) 0.093(4) 0.069(3) -0.021(3) 0.009(2) -0.020(3)
C17 0.056(3) 0.092(4) 0.055(3) -0.019(3) 0.010(2) -0.010(3)
C18 0.050(2) 0.068(3) 0.056(3) 0.000(2) 0.008(2) -0.001(2)
C19 0.097(4) 0.084(4) 0.068(3) -0.017(3) 0.026(3) -0.040(3)
C20 0.114(4) 0.082(4) 0.068(3) -0.027(3) 0.039(3) -0.029(3)
C21 0.064(3) 0.080(3) 0.063(3) 0.006(2) 0.008(2) -0.002(2)

loop_
_atom_type_symbol
_atom_type_description
_atom_type_scat_dispersion_real
_atom_type_scat_dispersion_imag
_atom_type_scat_source
C C 0.0033 0.0016 'International Tables Vol C Tables 4.2.6.8 and 6.1.1.4'
H H 0.0000 0.0000 'International Tables Vol C Tables 4.2.6.8 and 6.1.1.4'
N N 0.0061 0.0033 'International Tables Vol C Tables 4.2.6.8 and 6.1.1.4'
O O 0.0106 0.0060 'International Tables Vol C Tables 4.2.6.8 and 6.1.1.4'

loop_
_geom_angle_atom_site_label_1
_geom_angle_atom_site_label_2
_geom_angle_atom_site_label_3
_geom_angle
_geom_angle_site_symmetry_1
_geom_angle_site_symmetry_3
_geom_angle_publ_flag
C1 N1 H1 120(3) . . ?
C1 N1 C21 124.0(4) . 3_666 ?
C21 N1 H1 115(3) 3_666 . ?
C1 N2 H2 119(3) . . ?
C1 N2 C2 122.2(4) . . ?
C2 N2 H2 119(3) . . ?
C9 N3 C6 120.1(4) . . ?
C9 N3 C15 120.2(4) . . ?
C15 N3 C6 119.6(3) . . ?
O1 C1 N1 122.5(4) . . ?
O1 C1 N2 122.9(4) . . ?
N2 C1 N1 114.6(4) . . ?
N2 C2 H2A 108.7 . . ?
N2 C2 H2B 108.7 . . ?
N2 C2 C3 114.2(3) . . ?
H2A C2 H2B 107.6 . . ?
C3 C2 H2A 108.7 . . ?
C3 C2 H2B 108.7 . . ?
C4 C3 C2 122.7(4) . . ?
C4 C3 C8 116.1(4) . . ?
C8 C3 C2 121.2(4) . . ?
C3 C4 H4 118.8 . . ?
C5 C4 C3 122.4(4) . . ?
C5 C4 H4 118.8 . . ?
C4 C5 H5 119.7 . . ?
C6 C5 C4 120.7(4) . . ?
C6 C5 H5 119.7 . . ?
C5 C6 N3 122.0(4) . . ?
C5 C6 C7 118.2(4) . . ?
C7 C6 N3 119.8(4) . . ?
C6 C7 H7 119.6 . . ?
C6 C7 C8 120.8(4) . . ?
C8 C7 H7 119.6 . . ?
C3 C8 H8 119.1 . . ?
C7 C8 C3 121.7(4) . . ?
C7 C8 H8 119.1 . . ?
C10 C9 N3 120.5(4) . . ?
C10 C9 C14 118.7(5) . . ?
C14 C9 N3 120.8(4) . . ?
C9 C10 H10 119.8 . . ?
C9 C10 C11 120.5(6) . . ?
C11 C10 H10 119.8 . . ?
C10 C11 H11 119.6 . . ?
C12 C11 C10 120.8(7) . . ?
C12 C11 H11 119.6 . . ?
C11 C12 H12 120.6 . . ?
C13 C12 C11 118.9(6) . . ?
C13 C12 H12 120.6 . . ?
C12 C13 H13 119.3 . . ?
C12 C13 C14 121.4(7) . . ?
C14 C13 H13 119.3 . . ?
C9 C14 C13 119.7(6) . . ?
C9 C14 H14 120.2 . . ?
C13 C14 H14 120.2 . . ?
C16 C15 N3 122.0(4) . . ?
C20 C15 N3 120.7(4) . . ?
C20 C15 C16 117.3(4) . . ?
C15 C16 H16 119.5 . . ?
C15 C16 C17 121.0(4) . . ?
C17 C16 H16 119.5 . . ?
C16 C17 H17 119.0 . . ?
C18 C17 C16 122.1(4) . . ?
C18 C17 H17 119.0 . . ?
C17 C18 C19 116.7(4) . . ?
C17 C18 C21 122.0(4) . . ?
C19 C18 C21 121.3(4) . . ?
C18 C19 H19 119.1 . . ?
C18 C19 C20 121.9(4) . . ?
C20 C19 H19 119.1 . . ?
C15 C20 C19 121.1(4) . . ?
C15 C20 H20 119.5 . . ?
C19 C20 H20 119.5 . . ?
N1 C21 C18 112.9(4) 3_666 . ?
N1 C21 H21A 109.0 3_666 . ?
N1 C21 H21B 109.0 3_666 . ?
C18 C21 H21A 109.0 . . ?
C18 C21 H21B 109.0 . . ?
H21A C21 H21B 107.8 . . ?
C2S O1S C1S 108.5(16) . . ?
C4S O2S C3S 107.8(16) . . ?
O1S C1S H1SA 109.5 . . ?
O1S C1S H1SB 109.5 . . ?
O1S C1S H1SC 109.5 . . ?
H1SA C1S H1SB 109.5 . . ?
H1SA C1S H1SC 109.5 . . ?
H1SB C1S H1SC 109.5 . . ?
O1S C2S H2SA 109.6 . . ?
O1S C2S H2SB 109.6 . . ?
O1S C2S C3S 110.2(17) . . ?
H2SA C2S H2SB 108.1 . . ?
C3S C2S H2SA 109.6 . . ?
C3S C2S H2SB 109.6 . . ?
O2S C3S C2S 106.8(16) . . ?
O2S C3S H3SA 110.4 . . ?
O2S C3S H3SB 110.4 . . ?
C2S C3S H3SA 110.4 . . ?
C2S C3S H3SB 110.4 . . ?
H3SA C3S H3SB 108.6 . . ?
O2S C4S H4SA 109.5 . . ?
O2S C4S H4SB 109.5 . . ?
O2S C4S H4SC 109.5 . . ?
H4SA C4S H4SB 109.5 . . ?
H4SA C4S H4SC 109.5 . . ?
H4SB C4S H4SC 109.5 . . ?

loop_
_geom_bond_atom_site_label_1
_geom_bond_atom_site_label_2
_geom_bond_distance
_geom_bond_site_symmetry_2
_geom_bond_publ_flag
O1 C1 1.233(5) . ?
N1 H1 0.92(5) . ?
N1 C1 1.350(5) . ?
N1 C21 1.450(6) 3_666 ?
N2 H2 0.87(5) . ?
N2 C1 1.344(5) . ?
N2 C2 1.452(5) . ?
N3 C6 1.423(5) . ?
N3 C9 1.416(5) . ?
N3 C15 1.416(5) . ?
C2 H2A 0.9700 . ?
C2 H2B 0.9700 . ?
C2 C3 1.502(6) . ?
C3 C4 1.377(6) . ?
C3 C8 1.383(6) . ?
C4 H4 0.9300 . ?
C4 C5 1.374(6) . ?
C5 H5 0.9300 . ?
C5 C6 1.363(6) . ?
C6 C7 1.375(6) . ?
C7 H7 0.9300 . ?
C7 C8 1.377(6) . ?
C8 H8 0.9300 . ?
C9 C10 1.365(7) . ?
C9 C14 1.373(6) . ?
C10 H10 0.9300 . ?
C10 C11 1.369(8) . ?
C11 H11 0.9300 . ?
C11 C12 1.357(10) . ?
C12 H12 0.9300 . ?
C12 C13 1.347(10) . ?
C13 H13 0.9300 . ?
C13 C14 1.374(8) . ?
C14 H14 0.9300 . ?
C15 C16 1.378(6) . ?
C15 C20 1.371(6) . ?
C16 H16 0.9300 . ?
C16 C17 1.382(6) . ?
C17 H17 0.9300 . ?
C17 C18 1.367(6) . ?
C18 C19 1.372(6) . ?
C18 C21 1.492(6) . ?
C19 H19 0.9300 . ?
C19 C20 1.384(6) . ?
C20 H20 0.9300 . ?
C21 H21A 0.9700 . ?
C21 H21B 0.9700 . ?
O1S C1S 1.489(15) . ?
O1S C2S 1.408(15) . ?
O2S C3S 1.453(15) . ?
O2S C4S 1.434(15) . ?
C1S H1SA 0.9600 . ?
C1S H1SB 0.9600 . ?
C1S H1SC 0.9600 . ?
C2S H2SA 0.9700 . ?
C2S H2SB 0.9700 . ?
C2S C3S 1.491(15) . ?
C3S H3SA 0.9700 . ?
C3S H3SB 0.9700 . ?
C4S H4SA 0.9600 . ?
C4S H4SB 0.9600 . ?
C4S H4SC 0.9600 . ?

loop_
_geom_torsion_atom_site_label_1
_geom_torsion_atom_site_label_2
_geom_torsion_atom_site_label_3
_geom_torsion_atom_site_label_4
_geom_torsion
_geom_torsion_site_symmetry_1
_geom_torsion_site_symmetry_2
_geom_torsion_site_symmetry_3
_geom_torsion_site_symmetry_4
_geom_torsion_publ_flag
N2 C2 C3 C4 125.0(5) . . . . ?
N2 C2 C3 C8 -54.4(6) . . . . ?
N3 C6 C7 C8 -177.6(4) . . . . ?
N3 C9 C10 C11 179.0(5) . . . . ?
N3 C9 C14 C13 -178.4(5) . . . . ?
N3 C15 C16 C17 -179.1(4) . . . . ?
N3 C15 C20 C19 -179.4(5) . . . . ?
C1 N2 C2 C3 98.3(5) . . . . ?
C2 N2 C1 O1 0.6(6) . . . . ?
C2 N2 C1 N1 -179.3(3) . . . . ?
C2 C3 C4 C5 -178.8(5) . . . . ?
C2 C3 C8 C7 179.4(4) . . . . ?
C3 C4 C5 C6 -0.4(8) . . . . ?
C4 C3 C8 C7 -0.1(7) . . . . ?
C4 C5 C6 N3 178.0(5) . . . . ?
C4 C5 C6 C7 -0.4(8) . . . . ?
C5 C6 C7 C8 1.0(8) . . . . ?
C6 N3 C9 C10 38.1(7) . . . . ?
C6 N3 C9 C14 -142.5(5) . . . . ?
C6 N3 C15 C16 -142.9(5) . . . . ?
C6 N3 C15 C20 36.5(7) . . . . ?
C6 C7 C8 C3 -0.7(8) . . . . ?
C8 C3 C4 C5 0.6(7) . . . . ?
C9 N3 C6 C5 40.9(7) . . . . ?
C9 N3 C6 C7 -140.7(5) . . . . ?
C9 N3 C15 C16 39.9(6) . . . . ?
C9 N3 C15 C20 -140.7(5) . . . . ?
C9 C10 C11 C12 -0.2(11) . . . . ?
C10 C9 C14 C13 1.1(8) . . . . ?
C10 C11 C12 C13 0.2(11) . . . . ?
C11 C12 C13 C14 0.4(11) . . . . ?
C12 C13 C14 C9 -1.1(10) . . . . ?
C14 C9 C10 C11 -0.4(9) . . . . ?
C15 N3 C6 C5 -136.3(5) . . . . ?
C15 N3 C6 C7 42.1(6) . . . . ?
C15 N3 C9 C10 -144.8(5) . . . . ?
C15 N3 C9 C14 34.6(7) . . . . ?
C15 C16 C17 C18 -2.2(8) . . . . ?
C16 C15 C20 C19 0.0(8) . . . . ?
C16 C17 C18 C19 1.4(7) . . . . ?
C16 C17 C18 C21 -179.6(4) . . . . ?
C17 C18 C19 C20 0.1(8) . . . . ?
C17 C18 C21 N1 104.3(5) . . . 3_666 ?
C18 C19 C20 C15 -0.8(9) . . . . ?
C19 C18 C21 N1 -76.7(6) . . . 3_666 ?
C20 C15 C16 C17 1.5(7) . . . . ?
C21 N1 C1 O1 6.1(6) 3_666 . . . ?
C21 N1 C1 N2 -174.0(4) 3_666 . . . ?
C21 C18 C19 C20 -178.9(5) . . . . ?
O1S C2S C3S O2S 178.0(14) . . . . ?
C1S O1S C2S C3S -178.9(14) . . . . ?
C4S O2S C3S C2S 179.7(17) . . . . ?
